data_7158845
loop_
_publ_author_name
'Pan, Liu-Na'
'Sun, Jing'
'Liu, Xue-Yan'
'Yan, Chaoguo'

_publ_section_title
;
 Efficient Construction of Diverse
 Spiro[indoline-3,4'-pyrrolo[3,4-b]pyridines] via [3+3] Cycloaddition of
 MBH Carbonates of Isatin with \b-Enamino Maleimides
;
_journal_name_full 'Organic &amp; Biomolecular Chemistry'
_journal_paper_doi 10.1039/D2OB01257J
_journal_year 2022
_chemical_formula_moiety 'C29 H28 N4 O5'
_chemical_formula_sum 'C29 H28 N4 O5'
_chemical_formula_weight 512.55
_space_group_crystal_system monoclinic
_space_group_IT_number 14
_space_group_name_Hall '-P 2ybc'
_space_group_name_H-M_alt 'P 1 21/c 1'
_atom_sites_solution_hydrogens geom
_audit_creation_method SHELXL-2014/7
_audit_update_record
;
2022-07-12 deposited with the CCDC.	2022-08-23 downloaded from the CCDC.
;
_cell_angle_alpha 90
_cell_angle_beta 101.287(3)
_cell_angle_gamma 90
_cell_formula_units_Z 4
_cell_length_a 9.6086(10)
_cell_length_b 29.328(3)
_cell_length_c 9.6428(11)
_cell_measurement_reflns_used 7942
_cell_measurement_temperature 296(2)
_cell_measurement_theta_max 25.05
_cell_measurement_theta_min 2.56
_cell_volume 2664.8(5)
_computing_cell_refinement 'Bruker SAINT'
_computing_data_collection 'Bruker APEX2'
_computing_data_reduction 'Bruker SAINT'
_computing_molecular_graphics 'Bruker SHELXTL'
_computing_publication_material 'Bruker SHELXTL'
_computing_structure_refinement 'SHELXL-2014/7 (Sheldrick, 2014)'
_computing_structure_solution 'SHELXS-97 (Sheldrick 2008)'
_diffrn_ambient_temperature 296(2)
_diffrn_measured_fraction_theta_full 0.997
_diffrn_measured_fraction_theta_max 0.997
_diffrn_measurement_device_type 'Bruker APEX-II CCD'
_diffrn_measurement_method '\f and \w scans'
_diffrn_radiation_type MoK\a
_diffrn_radiation_wavelength 0.71073
_diffrn_reflns_av_R_equivalents 0.0634
_diffrn_reflns_av_unetI/netI 0.0581
_diffrn_reflns_Laue_measured_fraction_full 0.997
_diffrn_reflns_Laue_measured_fraction_max 0.997
_diffrn_reflns_limit_h_max 10
_diffrn_reflns_limit_h_min -11
_diffrn_reflns_limit_k_max 36
_diffrn_reflns_limit_k_min -35
_diffrn_reflns_limit_l_max 10
_diffrn_reflns_limit_l_min -11
_diffrn_reflns_number 26172
_diffrn_reflns_point_group_measured_fraction_full 0.997
_diffrn_reflns_point_group_measured_fraction_max 0.997
_diffrn_reflns_theta_full 25.242
_diffrn_reflns_theta_max 25.992
_diffrn_reflns_theta_min 2.563
_exptl_absorpt_coefficient_mu 0.089
_exptl_absorpt_correction_T_max 0.7456
_exptl_absorpt_correction_T_min 0.6076
_exptl_absorpt_correction_type multi-scan
_exptl_absorpt_process_details sadabs
_exptl_crystal_colour yellow
_exptl_crystal_density_diffrn 1.278
_exptl_crystal_description block
_exptl_crystal_F_000 1080
_exptl_crystal_size_max 0.240
_exptl_crystal_size_mid 0.220
_exptl_crystal_size_min 0.180
_refine_diff_density_max 0.205
_refine_diff_density_min -0.203
_refine_diff_density_rms 0.043
_refine_ls_extinction_method none
_refine_ls_goodness_of_fit_ref 1.018
_refine_ls_hydrogen_treatment constr
_refine_ls_matrix_type full
_refine_ls_number_parameters 347
_refine_ls_number_reflns 5212
_refine_ls_number_restraints 0
_refine_ls_restrained_S_all 1.018
_refine_ls_R_factor_all 0.1006
_refine_ls_R_factor_gt 0.0551
_refine_ls_shift/su_max 0.000
_refine_ls_shift/su_mean 0.000
_refine_ls_structure_factor_coef Fsqd
_refine_ls_weighting_details 'w=1/[\s^2^(Fo^2^)+(0.0622P)^2^+0.8835P] where P=(Fo^2^+2Fc^2^)/3'
_refine_ls_weighting_scheme calc
_refine_ls_wR_factor_gt 0.1232
_refine_ls_wR_factor_ref 0.1436
_reflns_Friedel_coverage 0.000
_reflns_number_gt 3336
_reflns_number_total 5212
_reflns_threshold_expression 'I > 2\s(I)'
_cod_data_source_file d2ob01257j2.cif
_cod_data_source_block 5e
_cod_original_sg_symbol_H-M 'P 21/c'
_cod_database_code 7158845
_shelx_shelxl_version_number 2014/7
_shelx_space_group_comment
; 
The symmetry employed for this shelxl refinement is uniquely defined 
by the following loop, which should always be used as a source of 
symmetry information in preference to the above space-group names. 
They are only intended as comments. 
;
_shelx_estimated_absorpt_t_min 0.979
_shelx_estimated_absorpt_t_max 0.984

loop_
_space_group_symop_operation_xyz
'x, y, z'
'-x, y+1/2, -z+1/2'
'-x, -y, -z'
'x, -y-1/2, z-1/2'

loop_
_atom_site_label
_atom_site_type_symbol
_atom_site_fract_x
_atom_site_fract_y
_atom_site_fract_z
_atom_site_U_iso_or_equiv
_atom_site_adp_type
_atom_site_occupancy
_atom_site_site_symmetry_order
_atom_site_calc_flag
_atom_site_refinement_flags_posn
_atom_site_refinement_flags_adp
_atom_site_refinement_flags_occupancy
_atom_site_disorder_assembly
_atom_site_disorder_group
C1 C -0.1870(4) 0.29200(8) 0.3613(3) 0.0715(8) Uani 1 1 d . . . . .
H1 H -0.1085 0.2859 0.4321 0.086 Uiso 1 1 calc R U . . .
C2 C -0.2481(5) 0.33465(10) 0.3527(4) 0.0926(11) Uani 1 1 d . . . . .
H2 H -0.2112 0.3574 0.4165 0.111 Uiso 1 1 calc R U . . .
C3 C -0.3637(4) 0.34293(11) 0.2490(4) 0.0854(11) Uani 1 1 d . . . . .
H3 H -0.4057 0.3716 0.2427 0.102 Uiso 1 1 calc R U . . .
C4 C -0.4192(3) 0.30992(11) 0.1540(4) 0.0744(9) Uani 1 1 d . . . . .
H4 H -0.4985 0.3161 0.0844 0.089 Uiso 1 1 calc R U . . .
C5 C -0.3558(2) 0.26643(8) 0.1620(3) 0.0562(7) Uani 1 1 d . . . . .
H5 H -0.3917 0.2438 0.0974 0.067 Uiso 1 1 calc R U . . .
C6 C -0.2407(2) 0.25829(7) 0.2665(2) 0.0441(6) Uani 1 1 d . . . . .
C7 C 0.0532(2) 0.23741(8) 0.2191(2) 0.0471(6) Uani 1 1 d . . . . .
C8 C -0.0375(2) 0.20678(7) 0.2889(2) 0.0350(5) Uani 1 1 d . . . . .
C9 C 0.0415(2) 0.17159(7) 0.3487(2) 0.0367(5) Uani 1 1 d . . . . .
C10 C 0.1865(3) 0.17833(9) 0.3276(3) 0.0551(6) Uani 1 1 d . . . . .
C11 C 0.3081(3) 0.23762(12) 0.2021(5) 0.1089(14) Uani 1 1 d . . . . .
H11A H 0.3677 0.2130 0.1836 0.163 Uiso 1 1 calc R U . . .
H11B H 0.3608 0.2572 0.2733 0.163 Uiso 1 1 calc R U . . .
H11C H 0.2766 0.2547 0.1169 0.163 Uiso 1 1 calc R U . . .
C12 C -0.3581(2) 0.14946(7) 0.2611(2) 0.0437(6) Uani 1 1 d . . . . .
C13 C -0.2502(2) 0.17967(7) 0.3542(2) 0.0351(5) Uani 1 1 d . . . . .
H13 H -0.3034 0.1972 0.4130 0.042 Uiso 1 1 calc R U . . .
C14 C -0.1580(2) 0.14585(6) 0.4548(2) 0.0338(5) Uani 1 1 d . . . . .
H14 H -0.1376 0.1588 0.5503 0.041 Uiso 1 1 calc R U . . .
C15 C -0.2570(2) 0.10560(7) 0.4522(2) 0.0394(5) Uani 1 1 d . . . . .
C16 C -0.4753(3) 0.07550(9) 0.2961(3) 0.0679(8) Uani 1 1 d . . . . .
H16A H -0.4443 0.0545 0.2321 0.102 Uiso 1 1 calc R U . . .
H16B H -0.5621 0.0897 0.2502 0.102 Uiso 1 1 calc R U . . .
H16C H -0.4909 0.0594 0.3784 0.102 Uiso 1 1 calc R U . . .
C17 C 0.3272(3) -0.03386(11) 0.0677(3) 0.0817(9) Uani 1 1 d . . . . .
H17A H 0.3317 -0.0083 0.0065 0.123 Uiso 1 1 calc R U . . .
H17B H 0.3259 -0.0616 0.0148 0.123 Uiso 1 1 calc R U . . .
H17C H 0.4088 -0.0336 0.1433 0.123 Uiso 1 1 calc R U . . .
C18 C 0.1948(3) -0.03070(8) 0.1280(2) 0.0532(6) Uani 1 1 d . . . . .
H18A H 0.1925 -0.0562 0.1916 0.064 Uiso 1 1 calc R U . . .
H18B H 0.1130 -0.0333 0.0515 0.064 Uiso 1 1 calc R U . . .
C19 C 0.1834(3) 0.01318(8) 0.2073(3) 0.0527(6) Uani 1 1 d . . . . .
H19A H 0.2673 0.0166 0.2809 0.063 Uiso 1 1 calc R U . . .
H19B H 0.1804 0.0387 0.1426 0.063 Uiso 1 1 calc R U . . .
C20 C 0.0539(2) 0.01466(7) 0.2731(2) 0.0423(5) Uani 1 1 d . . . . .
H20A H -0.0302 0.0117 0.1994 0.051 Uiso 1 1 calc R U . . .
H20B H 0.0561 -0.0111 0.3367 0.051 Uiso 1 1 calc R U . . .
C21 C -0.0388(2) 0.09262(7) 0.3000(2) 0.0373(5) Uani 1 1 d . . . . .
C22 C -0.0164(2) 0.13110(7) 0.4131(2) 0.0342(5) Uani 1 1 d . . . . .
C23 C 0.0854(2) 0.10872(7) 0.5327(2) 0.0365(5) Uani 1 1 d . . . . .
C24 C 0.1426(2) 0.12388(8) 0.6662(2) 0.0476(6) Uani 1 1 d . . . . .
H24 H 0.1187 0.1525 0.6957 0.057 Uiso 1 1 calc R U . . .
C25 C 0.2371(3) 0.09598(9) 0.7579(2) 0.0564(7) Uani 1 1 d . . . . .
C26 C 0.2992(4) 0.11234(12) 0.9053(3) 0.0921(11) Uani 1 1 d . . . . .
H26A H 0.3549 0.0884 0.9569 0.138 Uiso 1 1 calc R U . . .
H26B H 0.2239 0.1206 0.9528 0.138 Uiso 1 1 calc R U . . .
H26C H 0.3584 0.1384 0.9001 0.138 Uiso 1 1 calc R U . . .
C27 C 0.2702(3) 0.05376(9) 0.7104(3) 0.0583(7) Uani 1 1 d . . . . .
H27 H 0.3338 0.0354 0.7708 0.070 Uiso 1 1 calc R U . . .
C28 C 0.2130(2) 0.03765(8) 0.5767(3) 0.0501(6) Uani 1 1 d . . . . .
H28 H 0.2367 0.0091 0.5467 0.060 Uiso 1 1 calc R U . . .
C29 C 0.1196(2) 0.06561(7) 0.4901(2) 0.0374(5) Uani 1 1 d . . . . .
N1 N -0.17854(18) 0.21317(5) 0.28137(18) 0.0385(4) Uani 1 1 d . . . . .
N2 N 0.1862(2) 0.21942(7) 0.2512(3) 0.0660(6) Uani 1 1 d . . . . .
N3 N -0.36713(19) 0.11023(6) 0.33816(19) 0.0444(5) Uani 1 1 d . . . . .
N4 N 0.04416(18) 0.05679(5) 0.35146(17) 0.0384(4) Uani 1 1 d . . . . .
O1 O 0.01780(18) 0.27027(6) 0.14488(19) 0.0641(5) Uani 1 1 d . . . . .
O2 O 0.29174(19) 0.15538(7) 0.3648(2) 0.0821(6) Uani 1 1 d . . . . .
O3 O -0.42948(18) 0.15787(6) 0.14685(18) 0.0635(5) Uani 1 1 d . . . . .
O4 O -0.24104(18) 0.07335(5) 0.53134(17) 0.0543(4) Uani 1 1 d . . . . .
O5 O -0.11674(18) 0.09530(5) 0.18461(16) 0.0554(5) Uani 1 1 d . . . . .

loop_
_atom_site_aniso_label
_atom_site_aniso_U_11
_atom_site_aniso_U_22
_atom_site_aniso_U_33
_atom_site_aniso_U_23
_atom_site_aniso_U_13
_atom_site_aniso_U_12
C1 0.104(2) 0.0416(15) 0.0668(17) 0.0023(13) 0.0114(16) 0.0156(16)
C2 0.147(4) 0.0439(18) 0.094(2) 0.0032(16) 0.041(2) 0.021(2)
C3 0.099(3) 0.0482(18) 0.127(3) 0.026(2) 0.068(2) 0.0282(19)
C4 0.0435(15) 0.069(2) 0.117(3) 0.0467(19) 0.0306(16) 0.0183(15)
C5 0.0399(13) 0.0505(15) 0.0806(18) 0.0245(13) 0.0178(13) 0.0051(12)
C6 0.0478(14) 0.0334(12) 0.0539(14) 0.0126(11) 0.0175(11) 0.0078(11)
C7 0.0446(14) 0.0378(13) 0.0586(15) 0.0084(11) 0.0093(11) -0.0025(11)
C8 0.0363(12) 0.0295(11) 0.0387(11) 0.0007(9) 0.0062(9) -0.0004(9)
C9 0.0366(12) 0.0319(11) 0.0412(12) 0.0015(9) 0.0066(9) 0.0009(9)
C10 0.0393(14) 0.0505(15) 0.0753(17) 0.0141(13) 0.0107(12) 0.0064(12)
C11 0.0547(19) 0.100(3) 0.184(4) 0.061(3) 0.054(2) 0.0006(18)
C12 0.0349(12) 0.0424(13) 0.0521(14) 0.0038(11) 0.0038(11) 0.0010(10)
C13 0.0341(11) 0.0292(11) 0.0424(12) 0.0020(9) 0.0085(9) 0.0021(9)
C14 0.0393(12) 0.0280(11) 0.0329(11) 0.0000(8) 0.0041(9) 0.0010(9)
C15 0.0441(13) 0.0309(12) 0.0444(12) 0.0005(10) 0.0117(10) 0.0018(10)
C16 0.0532(16) 0.0506(16) 0.093(2) -0.0010(14) -0.0030(14) -0.0200(13)
C17 0.0654(19) 0.091(2) 0.095(2) -0.0284(18) 0.0312(17) 0.0051(17)
C18 0.0554(16) 0.0542(15) 0.0502(14) -0.0082(11) 0.0106(12) 0.0051(12)
C19 0.0523(15) 0.0432(14) 0.0660(16) -0.0080(12) 0.0200(12) -0.0025(11)
C20 0.0448(13) 0.0293(12) 0.0527(13) -0.0052(10) 0.0093(11) -0.0013(10)
C21 0.0373(12) 0.0356(12) 0.0379(12) -0.0008(9) 0.0047(10) 0.0013(10)
C22 0.0355(12) 0.0294(11) 0.0358(11) 0.0014(9) 0.0020(9) 0.0023(9)
C23 0.0381(12) 0.0317(12) 0.0367(12) 0.0026(9) -0.0004(9) -0.0002(9)
C24 0.0516(14) 0.0414(13) 0.0453(13) -0.0011(10) -0.0016(11) -0.0005(11)
C25 0.0544(16) 0.0607(17) 0.0466(14) 0.0066(12) -0.0085(12) -0.0032(13)
C26 0.102(3) 0.102(3) 0.0550(17) -0.0015(16) -0.0275(17) 0.005(2)
C27 0.0512(15) 0.0571(17) 0.0585(16) 0.0170(13) -0.0089(12) 0.0085(13)
C28 0.0478(14) 0.0403(13) 0.0583(15) 0.0084(11) 0.0002(11) 0.0088(11)
C29 0.0355(12) 0.0337(12) 0.0416(12) 0.0051(9) 0.0039(9) -0.0011(10)
N1 0.0355(10) 0.0288(9) 0.0510(11) 0.0093(8) 0.0082(8) 0.0038(8)
N2 0.0393(12) 0.0579(14) 0.1042(17) 0.0303(13) 0.0221(11) 0.0018(10)
N3 0.0400(11) 0.0351(10) 0.0553(11) 0.0032(9) 0.0021(9) -0.0083(8)
N4 0.0415(10) 0.0288(9) 0.0426(10) -0.0034(8) 0.0025(8) 0.0041(8)
O1 0.0595(11) 0.0495(10) 0.0845(13) 0.0283(10) 0.0168(9) -0.0012(9)
O2 0.0437(11) 0.0791(14) 0.1262(17) 0.0375(12) 0.0229(11) 0.0193(10)
O3 0.0537(11) 0.0660(12) 0.0601(11) 0.0120(9) -0.0152(9) -0.0054(9)
O4 0.0633(11) 0.0356(9) 0.0633(10) 0.0134(8) 0.0101(8) -0.0024(8)
O5 0.0616(11) 0.0560(10) 0.0411(9) -0.0083(7) -0.0085(8) 0.0124(8)

loop_
_atom_type_symbol
_atom_type_description
_atom_type_scat_dispersion_real
_atom_type_scat_dispersion_imag
_atom_type_scat_source
C C 0.0033 0.0016 'International Tables Vol C Tables 4.2.6.8 and 6.1.1.4'
H H 0.0000 0.0000 'International Tables Vol C Tables 4.2.6.8 and 6.1.1.4'
N N 0.0061 0.0033 'International Tables Vol C Tables 4.2.6.8 and 6.1.1.4'
O O 0.0106 0.0060 'International Tables Vol C Tables 4.2.6.8 and 6.1.1.4'

loop_
_geom_angle_atom_site_label_1
_geom_angle_atom_site_label_2
_geom_angle_atom_site_label_3
_geom_angle
_geom_angle_site_symmetry_1
_geom_angle_site_symmetry_3
_geom_angle_publ_flag
C6 C1 C2 120.8(3) . . ?
C6 C1 H1 119.6 . . ?
C2 C1 H1 119.6 . . ?
C3 C2 C1 118.9(3) . . ?
C3 C2 H2 120.6 . . ?
C1 C2 H2 120.6 . . ?
C2 C3 C4 121.3(3) . . ?
C2 C3 H3 119.3 . . ?
C4 C3 H3 119.3 . . ?
C3 C4 C5 119.8(3) . . ?
C3 C4 H4 120.1 . . ?
C5 C4 H4 120.1 . . ?
C6 C5 C4 118.6(3) . . ?
C6 C5 H5 120.7 . . ?
C4 C5 H5 120.7 . . ?
C5 C6 C1 120.6(2) . . ?
C5 C6 N1 119.5(2) . . ?
C1 C6 N1 119.8(2) . . ?
O1 C7 N2 125.9(2) . . ?
O1 C7 C8 128.5(2) . . ?
N2 C7 C8 105.56(19) . . ?
C9 C8 N1 127.16(19) . . ?
C9 C8 C7 108.91(19) . . ?
N1 C8 C7 123.78(18) . . ?
C8 C9 C10 108.09(19) . . ?
C8 C9 C22 124.30(19) . . ?
C10 C9 C22 127.39(19) . . ?
O2 C10 N2 123.1(2) . . ?
O2 C10 C9 130.4(2) . . ?
N2 C10 C9 106.50(19) . . ?
N2 C11 H11A 109.5 . . ?
N2 C11 H11B 109.5 . . ?
H11A C11 H11B 109.5 . . ?
N2 C11 H11C 109.5 . . ?
H11A C11 H11C 109.5 . . ?
H11B C11 H11C 109.5 . . ?
O3 C12 N3 125.3(2) . . ?
O3 C12 C13 128.5(2) . . ?
N3 C12 C13 106.01(17) . . ?
N1 C13 C12 116.18(17) . . ?
N1 C13 C14 118.03(16) . . ?
C12 C13 C14 103.83(16) . . ?
N1 C13 H13 105.9 . . ?
C12 C13 H13 105.9 . . ?
C14 C13 H13 105.9 . . ?
C15 C14 C13 102.09(16) . . ?
C15 C14 C22 110.98(16) . . ?
C13 C14 C22 116.18(16) . . ?
C15 C14 H14 109.1 . . ?
C13 C14 H14 109.1 . . ?
C22 C14 H14 109.1 . . ?
O4 C15 N3 124.5(2) . . ?
O4 C15 C14 126.9(2) . . ?
N3 C15 C14 108.60(17) . . ?
N3 C16 H16A 109.5 . . ?
N3 C16 H16B 109.5 . . ?
H16A C16 H16B 109.5 . . ?
N3 C16 H16C 109.5 . . ?
H16A C16 H16C 109.5 . . ?
H16B C16 H16C 109.5 . . ?
C18 C17 H17A 109.5 . . ?
C18 C17 H17B 109.5 . . ?
H17A C17 H17B 109.5 . . ?
C18 C17 H17C 109.5 . . ?
H17A C17 H17C 109.5 . . ?
H17B C17 H17C 109.5 . . ?
C17 C18 C19 113.5(2) . . ?
C17 C18 H18A 108.9 . . ?
C19 C18 H18A 108.9 . . ?
C17 C18 H18B 108.9 . . ?
C19 C18 H18B 108.9 . . ?
H18A C18 H18B 107.7 . . ?
C20 C19 C18 112.71(19) . . ?
C20 C19 H19A 109.1 . . ?
C18 C19 H19A 109.1 . . ?
C20 C19 H19B 109.1 . . ?
C18 C19 H19B 109.1 . . ?
H19A C19 H19B 107.8 . . ?
N4 C20 C19 112.62(18) . . ?
N4 C20 H20A 109.1 . . ?
C19 C20 H20A 109.1 . . ?
N4 C20 H20B 109.1 . . ?
C19 C20 H20B 109.1 . . ?
H20A C20 H20B 107.8 . . ?
O5 C21 N4 126.76(19) . . ?
O5 C21 C22 124.83(18) . . ?
N4 C21 C22 108.41(16) . . ?
C9 C22 C23 115.12(17) . . ?
C9 C22 C14 107.56(16) . . ?
C23 C22 C14 113.12(16) . . ?
C9 C22 C21 107.27(16) . . ?
C23 C22 C21 101.58(16) . . ?
C14 C22 C21 112.05(16) . . ?
C24 C23 C29 119.91(19) . . ?
C24 C23 C22 131.11(19) . . ?
C29 C23 C22 108.98(16) . . ?
C23 C24 C25 119.6(2) . . ?
C23 C24 H24 120.2 . . ?
C25 C24 H24 120.2 . . ?
C27 C25 C24 118.6(2) . . ?
C27 C25 C26 121.6(2) . . ?
C24 C25 C26 119.8(2) . . ?
C25 C26 H26A 109.5 . . ?
C25 C26 H26B 109.5 . . ?
H26A C26 H26B 109.5 . . ?
C25 C26 H26C 109.5 . . ?
H26A C26 H26C 109.5 . . ?
H26B C26 H26C 109.5 . . ?
C25 C27 C28 122.8(2) . . ?
C25 C27 H27 118.6 . . ?
C28 C27 H27 118.6 . . ?
C29 C28 C27 117.2(2) . . ?
C29 C28 H28 121.4 . . ?
C27 C28 H28 121.4 . . ?
C28 C29 C23 121.90(19) . . ?
C28 C29 N4 128.3(2) . . ?
C23 C29 N4 109.82(17) . . ?
C8 N1 C6 121.34(17) . . ?
C8 N1 C13 116.28(16) . . ?
C6 N1 C13 116.10(17) . . ?
C7 N2 C10 110.79(19) . . ?
C7 N2 C11 124.5(2) . . ?
C10 N2 C11 124.5(2) . . ?
C15 N3 C12 113.11(18) . . ?
C15 N3 C16 123.33(19) . . ?
C12 N3 C16 123.37(19) . . ?
C21 N4 C29 111.14(16) . . ?
C21 N4 C20 124.06(17) . . ?
C29 N4 C20 124.79(17) . . ?

loop_
_geom_bond_atom_site_label_1
_geom_bond_atom_site_label_2
_geom_bond_distance
_geom_bond_site_symmetry_2
_geom_bond_publ_flag
C1 C6 1.377(3) . ?
C1 C2 1.377(4) . ?
C1 H1 0.9300 . ?
C2 C3 1.363(5) . ?
C2 H2 0.9300 . ?
C3 C4 1.367(5) . ?
C3 H3 0.9300 . ?
C4 C5 1.409(4) . ?
C4 H4 0.9300 . ?
C5 C6 1.364(3) . ?
C5 H5 0.9300 . ?
C6 N1 1.447(3) . ?
C7 O1 1.209(3) . ?
C7 N2 1.361(3) . ?
C7 C8 1.499(3) . ?
C8 C9 1.343(3) . ?
C8 N1 1.356(3) . ?
C9 C10 1.460(3) . ?
C9 C22 1.497(3) . ?
C10 O2 1.209(3) . ?
C10 N2 1.412(3) . ?
C11 N2 1.448(3) . ?
C11 H11A 0.9600 . ?
C11 H11B 0.9600 . ?
C11 H11C 0.9600 . ?
C12 O3 1.204(3) . ?
C12 N3 1.382(3) . ?
C12 C13 1.517(3) . ?
C13 N1 1.457(3) . ?
C13 C14 1.540(3) . ?
C13 H13 0.9800 . ?
C14 C15 1.513(3) . ?
C14 C22 1.554(3) . ?
C14 H14 0.9800 . ?
C15 O4 1.206(2) . ?
C15 N3 1.376(3) . ?
C16 N3 1.455(3) . ?
C16 H16A 0.9600 . ?
C16 H16B 0.9600 . ?
C16 H16C 0.9600 . ?
C17 C18 1.502(4) . ?
C17 H17A 0.9600 . ?
C17 H17B 0.9600 . ?
C17 H17C 0.9600 . ?
C18 C19 1.512(3) . ?
C18 H18A 0.9700 . ?
C18 H18B 0.9700 . ?
C19 C20 1.504(3) . ?
C19 H19A 0.9700 . ?
C19 H19B 0.9700 . ?
C20 N4 1.461(3) . ?
C20 H20A 0.9700 . ?
C20 H20B 0.9700 . ?
C21 O5 1.216(2) . ?
C21 N4 1.353(3) . ?
C21 C22 1.555(3) . ?
C22 C23 1.509(3) . ?
C23 C24 1.371(3) . ?
C23 C29 1.389(3) . ?
C24 C25 1.401(3) . ?
C24 H24 0.9300 . ?
C25 C27 1.379(4) . ?
C25 C26 1.509(4) . ?
C26 H26A 0.9600 . ?
C26 H26B 0.9600 . ?
C26 H26C 0.9600 . ?
C27 C28 1.382(3) . ?
C27 H27 0.9300 . ?
C28 C29 1.371(3) . ?
C28 H28 0.9300 . ?
C29 N4 1.414(3) . ?
